data_4344777
loop_
_publ_author_name
'Svitlyk, V.'
'Chernyshov, D.'
'Mozharivskyj, Y.'
'Yuan, F.'
'Zaharko, O.'
'Mezouar, M.'

_publ_section_title
;
 Temperature- and Pressure-Induced Spin Crossover in Co1+xCr2-xSe4 (x =
 0.24): A Diffraction Study.
;
_journal_issue 1
_journal_name_full 'Inorganic chemistry'
_journal_page_first 338
_journal_paper_doi 10.1021/acs.inorgchem.5b02475
_journal_volume 55
_journal_year 2015
_chemical_formula_sum 'Co Cr2 Se4'
_chemical_formula_weight 478.77
_chemical_name_systematic
; 
 ? 
;
_space_group_IT_number 12
_symmetry_cell_setting monoclinic
_symmetry_space_group_name_Hall '-C 2y'
_symmetry_space_group_name_H-M 'C 1 2/m 1'
_atom_sites_solution_hydrogens none
_atom_sites_solution_primary direct
_atom_sites_solution_secondary difmap
_audit_creation_method SHELXL-97
_cell_angle_alpha 90.00
_cell_angle_beta 117.838(5)
_cell_angle_gamma 90.00
_cell_formula_units_Z 2
_cell_length_a 13.1019(5)
_cell_length_b 3.62780(10)
_cell_length_c 6.2980(3)
_cell_measurement_reflns_used 637
_cell_measurement_temperature 293(2)
_cell_measurement_theta_max 34.68
_cell_measurement_theta_min 3.46
_cell_volume 264.71(2)
_computing_structure_refinement 'SHELXL-97 (Sheldrick, 1997)'
_computing_structure_solution 'SHELXS-97 (Sheldrick, 1990)'
_diffrn_ambient_temperature 293(2)
_diffrn_measured_fraction_theta_full 0.947
_diffrn_measured_fraction_theta_max 0.947
_diffrn_measurement_device_type KUMA-6
_diffrn_radiation_monochromator graphite
_diffrn_radiation_source 'fine-focus sealed tube'
_diffrn_radiation_wavelength 0.69830
_diffrn_reflns_av_R_equivalents 0.0122
_diffrn_reflns_av_sigmaI/netI 0.0130
_diffrn_reflns_limit_h_max 20
_diffrn_reflns_limit_h_min -20
_diffrn_reflns_limit_k_max 5
_diffrn_reflns_limit_k_min -5
_diffrn_reflns_limit_l_max 10
_diffrn_reflns_limit_l_min -7
_diffrn_reflns_number 1686
_diffrn_reflns_theta_full 34.68
_diffrn_reflns_theta_max 34.68
_diffrn_reflns_theta_min 3.46
_exptl_absorpt_coefficient_mu 34.461
_exptl_crystal_density_diffrn 6.007
_exptl_crystal_density_method 'not measured'
_exptl_crystal_description rhomboid
_exptl_crystal_F_000 422
_refine_diff_density_max 1.642
_refine_diff_density_min -1.517
_refine_diff_density_rms 0.354
_refine_ls_extinction_method none
_refine_ls_goodness_of_fit_ref 1.179
_refine_ls_hydrogen_treatment none
_refine_ls_matrix_type full
_refine_ls_number_parameters 25
_refine_ls_number_reflns 637
_refine_ls_number_restraints 0
_refine_ls_restrained_S_all 1.179
_refine_ls_R_factor_all 0.0340
_refine_ls_R_factor_gt 0.0322
_refine_ls_shift/su_max 0.000
_refine_ls_shift/su_mean 0.000
_refine_ls_structure_factor_coef Fsqd
_refine_ls_weighting_details 'calc w=1/[\s^2^(Fo^2^)+(0.0487P)^2^+1.5922P] where P=(Fo^2^+2Fc^2^)/3'
_refine_ls_weighting_scheme calc
_refine_ls_wR_factor_gt 0.0860
_refine_ls_wR_factor_ref 0.0869
_reflns_number_gt 588
_reflns_number_total 637
_reflns_threshold_expression >2sigma(I)
_cod_data_source_file ic5b02475_si_001.cif
_cod_data_source_block 330_rint
_cod_original_cell_volume 264.707(18)
_cod_original_sg_symbol_H-M C2/m
_cod_database_code 4344777

loop_
_symmetry_equiv_pos_as_xyz
'x, y, z'
'-x, y, -z'
'x+1/2, y+1/2, z'
'-x+1/2, y+1/2, -z'
'-x, -y, -z'
'x, -y, z'
'-x+1/2, -y+1/2, -z'
'x+1/2, -y+1/2, z'

loop_
_atom_site_label
_atom_site_type_symbol
_atom_site_fract_x
_atom_site_fract_y
_atom_site_fract_z
_atom_site_U_iso_or_equiv
_atom_site_adp_type
_atom_site_occupancy
_atom_site_symmetry_multiplicity
_atom_site_calc_flag
_atom_site_refinement_flags
Co1 Co 0.0000 0.0000 0.0000 0.0174(2) Uani 0.967(3) 4 d SP
Co12 Co 0.0000 0.5000 0.5000 0.0174(2) Uani 0.033(3) 4 d SP
Cr1 Cr 0.25708(6) 0.0000 0.27841(15) 0.0149(2) Uani 0.88(3) 2 d SP
Co21 Co 0.25708(6) 0.0000 0.27841(15) 0.0149(2) Uani 0.12(3) 2 d SP
Se1 Se 0.36724(4) 0.0000 0.02873(9) 0.01312(15) Uani 1 2 d S
Se2 Se 0.11827(4) 0.0000 0.45147(8) 0.01352(15) Uani 1 2 d S

loop_
_atom_site_aniso_label
_atom_site_aniso_U_11
_atom_site_aniso_U_22
_atom_site_aniso_U_33
_atom_site_aniso_U_23
_atom_site_aniso_U_13
_atom_site_aniso_U_12
Co1 0.0177(5) 0.0186(4) 0.0148(5) 0.000 0.0068(4) 0.000
Co12 0.0177(5) 0.0186(4) 0.0148(5) 0.000 0.0068(4) 0.000
Cr1 0.0146(4) 0.0150(4) 0.0148(4) 0.000 0.0065(3) 0.000
Co21 0.0146(4) 0.0150(4) 0.0148(4) 0.000 0.0065(3) 0.000
Se1 0.0144(2) 0.0123(2) 0.0132(2) 0.000 0.00689(18) 0.000
Se2 0.0144(2) 0.0133(2) 0.0119(2) 0.000 0.00535(18) 0.000

loop_
_atom_type_symbol
_atom_type_description
_atom_type_scat_dispersion_real
_atom_type_scat_dispersion_imag
_atom_type_scat_source
Cr Cr 0.3209 0.6236 'International Tables Vol C Tables 4.2.6.8 and 6.1.1.4'
Co Co 0.3494 0.9721 'International Tables Vol C Tables 4.2.6.8 and 6.1.1.4'
Se Se -0.0929 2.2259 'International Tables Vol C Tables 4.2.6.8 and 6.1.1.4'

loop_
_geom_angle_atom_site_label_1
_geom_angle_atom_site_label_2
_geom_angle_atom_site_label_3
_geom_angle
_geom_angle_site_symmetry_1
_geom_angle_site_symmetry_3
Se2 Co1 Se2 180.00(2) . 5
Se2 Co1 Se1 89.982(13) . 7
Se2 Co1 Se1 90.018(13) 5 7
Se2 Co1 Se1 90.018(13) . 3_445
Se2 Co1 Se1 89.982(13) 5 3_445
Se1 Co1 Se1 180.000(17) 7 3_445
Se2 Co1 Se1 89.982(13) . 7_545
Se2 Co1 Se1 90.018(13) 5 7_545
Se1 Co1 Se1 89.466(14) 7 7_545
Se1 Co1 Se1 90.534(14) 3_445 7_545
Se2 Co1 Se1 90.018(13) . 3_455
Se2 Co1 Se1 89.982(13) 5 3_455
Se1 Co1 Se1 90.534(14) 7 3_455
Se1 Co1 Se1 89.466(14) 3_445 3_455
Se1 Co1 Se1 180.000(19) 7_545 3_455
Se2 Co1 Co21 126.347(19) . 5
Se2 Co1 Co21 53.653(19) 5 5
Se1 Co1 Co21 124.916(12) 7 5
Se1 Co1 Co21 55.084(12) 3_445 5
Se1 Co1 Co21 124.916(12) 7_545 5
Se1 Co1 Co21 55.084(12) 3_455 5
Se2 Co1 Cr1 126.347(19) . 5
Se2 Co1 Cr1 53.653(19) 5 5
Se1 Co1 Cr1 124.916(12) 7 5
Se1 Co1 Cr1 55.084(12) 3_445 5
Se1 Co1 Cr1 124.916(12) 7_545 5
Se1 Co1 Cr1 55.084(12) 3_455 5
Co21 Co1 Cr1 0.00(5) 5 5
Se2 Co1 Cr1 53.653(19) . .
Se2 Co1 Cr1 126.347(19) 5 .
Se1 Co1 Cr1 55.084(12) 7 .
Se1 Co1 Cr1 124.916(12) 3_445 .
Se1 Co1 Cr1 55.084(12) 7_545 .
Se1 Co1 Cr1 124.916(12) 3_455 .
Co21 Co1 Cr1 180.000(17) 5 .
Cr1 Co1 Cr1 180.000(17) 5 .
Se2 Co12 Se2 180.000(18) 1_565 5_556
Se2 Co12 Se2 93.254(15) 1_565 .
Se2 Co12 Se2 86.746(15) 5_556 .
Se2 Co12 Se2 86.746(15) 1_565 5_566
Se2 Co12 Se2 93.254(15) 5_556 5_566
Se2 Co12 Se2 180.00(2) . 5_566
Se2 Co12 Se1 90.966(13) 1_565 7_556
Se2 Co12 Se1 89.034(13) 5_556 7_556
Se2 Co12 Se1 90.966(13) . 7_556
Se2 Co12 Se1 89.034(13) 5_566 7_556
Se2 Co12 Se1 89.034(13) 1_565 3_455
Se2 Co12 Se1 90.966(13) 5_556 3_455
Se2 Co12 Se1 89.034(13) . 3_455
Se2 Co12 Se1 90.966(13) 5_566 3_455
Se1 Co12 Se1 180.0 7_556 3_455
Se2 Co12 Co21 124.200(12) 1_565 3_455
Se2 Co12 Co21 55.800(12) 5_556 3_455
Se2 Co12 Co21 124.200(12) . 3_455
Se2 Co12 Co21 55.800(12) 5_566 3_455
Se1 Co12 Co21 123.661(19) 7_556 3_455
Se1 Co12 Co21 56.339(19) 3_455 3_455
Se2 Co12 Co21 55.800(12) 1_565 7_556
Se2 Co12 Co21 124.200(12) 5_556 7_556
Se2 Co12 Co21 55.800(12) . 7_556
Se2 Co12 Co21 124.200(12) 5_566 7_556
Se1 Co12 Co21 56.339(19) 7_556 7_556
Se1 Co12 Co21 123.661(19) 3_455 7_556
Co21 Co12 Co21 180.000(15) 3_455 7_556
Se2 Co12 Cr1 55.800(12) 1_565 7_556
Se2 Co12 Cr1 124.200(12) 5_556 7_556
Se2 Co12 Cr1 55.800(12) . 7_556
Se2 Co12 Cr1 124.200(12) 5_566 7_556
Se1 Co12 Cr1 56.339(19) 7_556 7_556
Se1 Co12 Cr1 123.661(19) 3_455 7_556
Co21 Co12 Cr1 180.000(15) 3_455 7_556
Co21 Co12 Cr1 0.00(5) 7_556 7_556
Se2 Co12 Cr1 124.200(12) 1_565 3_455
Se2 Co12 Cr1 55.800(12) 5_556 3_455
Se2 Co12 Cr1 124.200(12) . 3_455
Se2 Co12 Cr1 55.800(12) 5_566 3_455
Se1 Co12 Cr1 123.661(19) 7_556 3_455
Se1 Co12 Cr1 56.339(19) 3_455 3_455
Co21 Co12 Cr1 0.00(3) 3_455 3_455
Co21 Co12 Cr1 180.000(15) 7_556 3_455
Cr1 Co12 Cr1 180.000(15) 7_556 3_455
Se2 Cr1 Se2 92.97(3) 7_556 7_546
Se2 Cr1 Se2 94.57(3) 7_556 .
Se2 Cr1 Se2 94.57(3) 7_546 .
Se2 Cr1 Se1 92.35(2) 7_556 .
Se2 Cr1 Se1 92.35(2) 7_546 .
Se2 Cr1 Se1 169.93(4) . .
Se2 Cr1 Se1 175.16(3) 7_556 7_545
Se2 Cr1 Se1 89.044(12) 7_546 7_545
Se2 Cr1 Se1 89.65(2) . 7_545
Se1 Cr1 Se1 83.17(3) . 7_545
Se2 Cr1 Se1 89.044(12) 7_556 7
Se2 Cr1 Se1 175.16(3) 7_546 7
Se2 Cr1 Se1 89.65(2) . 7
Se1 Cr1 Se1 83.17(3) . 7
Se1 Cr1 Se1 88.62(3) 7_545 7
Se2 Cr1 Co12 55.600(17) 7_556 3_545
Se2 Cr1 Co12 55.600(17) 7_546 3_545
Se2 Cr1 Co12 131.52(4) . 3_545
Se1 Cr1 Co12 58.553(19) . 3_545
Se1 Cr1 Co12 122.67(2) 7_545 3_545
Se1 Cr1 Co12 122.67(2) 7 3_545
Se2 Cr1 Co1 126.798(18) 7_556 .
Se2 Cr1 Co1 126.798(18) 7_546 .
Se2 Cr1 Co1 53.798(18) . .
Se1 Cr1 Co1 116.13(3) . .
Se1 Cr1 Co1 54.476(16) 7_545 .
Se1 Cr1 Co1 54.476(16) 7 .
Co12 Cr1 Co1 174.69(3) 3_545 .
Co1 Se1 Co1 89.466(14) 3 3_545
Co1 Se1 Cr1 129.040(14) 3 .
Co1 Se1 Cr1 129.040(14) 3_545 .
Co1 Se1 Co21 130.43(2) 3 7_545
Co1 Se1 Co21 70.440(15) 3_545 7_545
Cr1 Se1 Co21 96.84(3) . 7_545
Co1 Se1 Cr1 130.43(2) 3 7_545
Co1 Se1 Cr1 70.440(15) 3_545 7_545
Cr1 Se1 Cr1 96.84(3) . 7_545
Co21 Se1 Cr1 0.00(4) 7_545 7_545
Co1 Se1 Co21 70.440(15) 3 7
Co1 Se1 Co21 130.43(2) 3_545 7
Cr1 Se1 Co21 96.84(3) . 7
Co21 Se1 Co21 88.62(3) 7_545 7
Cr1 Se1 Co21 88.62(3) 7_545 7
Co1 Se1 Cr1 70.440(15) 3 7
Co1 Se1 Cr1 130.43(2) 3_545 7
Cr1 Se1 Cr1 96.84(3) . 7
Co21 Se1 Cr1 88.62(3) 7_545 7
Cr1 Se1 Cr1 88.62(3) 7_545 7
Co21 Se1 Cr1 0.00(4) 7 7
Co1 Se1 Co12 88.115(14) 3 3_545
Co1 Se1 Co12 88.115(14) 3_545 3_545
Cr1 Se1 Co12 65.11(2) . 3_545
Co21 Se1 Co12 133.641(16) 7_545 3_545
Cr1 Se1 Co12 133.641(16) 7_545 3_545
Co21 Se1 Co12 133.641(16) 7 3_545
Cr1 Se1 Co12 133.641(16) 7 3_545
Co12 Se2 Co12 93.254(15) 1_545 .
Co12 Se2 Co21 133.58(2) 1_545 7_556
Co12 Se2 Co21 68.600(15) . 7_556
Co12 Se2 Cr1 133.58(2) 1_545 7_556
Co12 Se2 Cr1 68.600(15) . 7_556
Co21 Se2 Cr1 0.00(4) 7_556 7_556
Co12 Se2 Co21 68.600(15) 1_545 7_546
Co12 Se2 Co21 133.58(2) . 7_546
Co21 Se2 Co21 92.97(3) 7_556 7_546
Cr1 Se2 Co21 92.97(3) 7_556 7_546
Co12 Se2 Cr1 68.600(15) 1_545 7_546
Co12 Se2 Cr1 133.58(2) . 7_546
Co21 Se2 Cr1 92.97(3) 7_556 7_546
Cr1 Se2 Cr1 92.97(3) 7_556 7_546
Co21 Se2 Cr1 0.0 7_546 7_546
Co12 Se2 Cr1 131.913(10) 1_545 .
Co12 Se2 Cr1 131.913(10) . .
Co21 Se2 Cr1 85.43(3) 7_556 .
Cr1 Se2 Cr1 85.43(3) 7_556 .
Co21 Se2 Cr1 85.43(3) 7_546 .
Cr1 Se2 Cr1 85.43(3) 7_546 .
Co12 Se2 Co1 92.769(14) 1_545 .
Co12 Se2 Co1 92.769(14) . .
Co21 Se2 Co1 128.942(18) 7_556 .
Cr1 Se2 Co1 128.942(18) 7_556 .
Co21 Se2 Co1 128.942(18) 7_546 .
Cr1 Se2 Co1 128.942(18) 7_546 .
Cr1 Se2 Co1 72.55(2) . .

loop_
_geom_bond_atom_site_label_1
_geom_bond_atom_site_label_2
_geom_bond_distance
_geom_bond_site_symmetry_2
Co1 Se2 2.5241(5) .
Co1 Se2 2.5241(5) 5
Co1 Se1 2.5773(3) 7
Co1 Se1 2.5773(3) 3_445
Co1 Se1 2.5773(3) 7_545
Co1 Se1 2.5773(3) 3_455
Co1 Co21 2.9839(8) 5
Co1 Cr1 2.9839(8) 5
Co1 Cr1 2.9839(8) .
Co12 Se2 2.4954(3) 1_565
Co12 Se2 2.4954(3) 5_556
Co12 Se2 2.4954(3) .
Co12 Se2 2.4954(3) 5_566
Co12 Se1 2.6482(5) 7_556
Co12 Se1 2.6482(5) 3_455
Co12 Co21 2.8158(7) 3_455
Co12 Co21 2.8158(7) 7_556
Co12 Cr1 2.8158(7) 7_556
Co12 Cr1 2.8158(7) 3_455
Cr1 Se2 2.5013(6) 7_556
Cr1 Se2 2.5013(6) 7_546
Cr1 Se2 2.5194(8) .
Cr1 Se1 2.5837(8) .
Cr1 Se1 2.5967(7) 7_545
Cr1 Se1 2.5967(7) 7
Cr1 Co12 2.8158(7) 3_545
Se1 Co1 2.5773(3) 3
Se1 Co1 2.5773(3) 3_545
Se1 Co21 2.5967(7) 7_545
Se1 Cr1 2.5967(7) 7_545
Se1 Co21 2.5967(7) 7
Se1 Cr1 2.5967(7) 7
Se1 Co12 2.6482(5) 3_545
Se2 Co12 2.4954(3) 1_545
Se2 Co21 2.5013(6) 7_556
Se2 Cr1 2.5013(6) 7_556
Se2 Co21 2.5013(6) 7_546
Se2 Cr1 2.5013(6) 7_546
